data_7226867
loop_
_publ_author_name
'Mahmoudi, Ghodrat'
'Bauz\'a, Antonio'
'Gurbanov, Atash V.'
'Zubkov, Fedor I.'
'Maniukiewicz, Waldemar'
'Rodr\'iguez-Di\'eguez, Antonio'
'L\'opez-Torres, Elena'
'Frontera, Antonio'

_publ_section_title
;
 The role of unconventional stacking interactions in the supramolecular
 assemblies of Hg(ii) coordination compounds
;
_journal_issue 47
_journal_name_full CrystEngComm
_journal_page_first 9056
_journal_paper_doi 10.1039/C6CE02073A
_journal_volume 18
_journal_year 2016
_chemical_formula_sum 'C13 H12 Cl2 Hg N4 O'
_chemical_formula_weight 511.76
_chemical_name_systematic
;
 ?
;
_space_group_crystal_system monoclinic
_space_group_IT_number 14
_space_group_name_Hall '-P 2yn'
_space_group_name_H-M_alt 'P 1 21/n 1'
_symmetry_space_group_name_Hall '-P 2yn'
_symmetry_space_group_name_H-M 'P 1 21/n 1'
_atom_sites_solution_hydrogens mixed
_audit_creation_method SHELXL-2014
_audit_update_record
;
2016-09-24 deposited with the CCDC.
2016-10-20 downloaded from the CCDC.
;
_cell_angle_alpha 90
_cell_angle_beta 90.29(3)
_cell_angle_gamma 90
_cell_formula_units_Z 4
_cell_length_a 7.9297(16)
_cell_length_b 13.566(3)
_cell_length_c 14.212(3)
_cell_measurement_reflns_used 5814
_cell_measurement_temperature 293(2)
_cell_measurement_theta_max 24.16
_cell_measurement_theta_min 2.30
_cell_volume 1528.8(6)
_computing_cell_refinement 'Bruker SAINT'
_computing_data_collection 'Bruker APEX2'
_computing_data_reduction 'Bruker SAINT'
_computing_structure_refinement 'SHELXL-2014 (Sheldrick, 2014)'
_computing_structure_solution 'SHELXL-2014 (Sheldrick, 2014)'
_diffrn_ambient_temperature 293(2)
_diffrn_measured_fraction_theta_full 1.000
_diffrn_measured_fraction_theta_max 0.957
_diffrn_measurement_device_type 'Bruker APEX-II CCD'
_diffrn_measurement_method '\f and \w scans'
_diffrn_radiation_type MoK\a
_diffrn_radiation_wavelength 0.71073
_diffrn_reflns_av_R_equivalents 0.0218
_diffrn_reflns_av_unetI/netI 0.0311
_diffrn_reflns_Laue_measured_fraction_full 1.000
_diffrn_reflns_Laue_measured_fraction_max 0.957
_diffrn_reflns_limit_h_max 13
_diffrn_reflns_limit_h_min -12
_diffrn_reflns_limit_k_max 22
_diffrn_reflns_limit_k_min -22
_diffrn_reflns_limit_l_max 23
_diffrn_reflns_limit_l_min -23
_diffrn_reflns_number 13584
_diffrn_reflns_point_group_measured_fraction_full 1.000
_diffrn_reflns_point_group_measured_fraction_max 0.957
_diffrn_reflns_theta_full 25.242
_diffrn_reflns_theta_max 36.283
_diffrn_reflns_theta_min 2.867
_diffrn_source 'fine-focus sealed tube'
_exptl_absorpt_coefficient_mu 10.419
_exptl_absorpt_correction_T_max 0.2154
_exptl_absorpt_correction_T_min 0.0841
_exptl_absorpt_correction_type multi-scan
_exptl_absorpt_process_details SADABS
_exptl_crystal_colour yellow
_exptl_crystal_density_diffrn 2.223
_exptl_crystal_description prismatic
_exptl_crystal_F_000 960
_exptl_crystal_size_max 0.24
_exptl_crystal_size_mid 0.22
_exptl_crystal_size_min 0.18
_refine_diff_density_max 1.045
_refine_diff_density_min -1.868
_refine_diff_density_rms 0.136
_refine_ls_extinction_method none
_refine_ls_goodness_of_fit_ref 1.030
_refine_ls_hydrogen_treatment constr
_refine_ls_matrix_type full
_refine_ls_number_parameters 191
_refine_ls_number_reflns 7077
_refine_ls_number_restraints 0
_refine_ls_restrained_S_all 1.030
_refine_ls_R_factor_all 0.0478
_refine_ls_R_factor_gt 0.0266
_refine_ls_shift/su_max 0.002
_refine_ls_shift/su_mean 0.000
_refine_ls_structure_factor_coef Fsqd
_refine_ls_weighting_details 'w=1/[\s^2^(Fo^2^)+(0.0264P)^2^+0.4050P] where P=(Fo^2^+2Fc^2^)/3'
_refine_ls_weighting_scheme calc
_refine_ls_wR_factor_gt 0.0540
_refine_ls_wR_factor_ref 0.0591
_reflns_Friedel_coverage 0.000
_reflns_number_gt 5295
_reflns_number_total 7077
_reflns_threshold_expression 'I > 2\s(I)'
_cod_data_source_file c6ce02073a2.cif
_cod_data_source_block 4
_cod_depositor_comments 'Adding full bibliography for 7226861--7226868.cif.'
_cod_database_code 7226867
_shelx_space_group_comment
;
The symmetry employed for this shelxl refinement is uniquely defined
by the following loop, which should always be used as a source of
symmetry information in preference to the above space-group names.
They are only intended as comments.
;
_shelxl_version_number 2014-3

loop_
_space_group_symop_operation_xyz
'x, y, z'
'-x+1/2, y+1/2, -z+1/2'
'-x, -y, -z'
'x-1/2, -y-1/2, z-1/2'

loop_
_atom_site_label
_atom_site_type_symbol
_atom_site_fract_x
_atom_site_fract_y
_atom_site_fract_z
_atom_site_U_iso_or_equiv
_atom_site_adp_type
_atom_site_occupancy
_atom_site_site_symmetry_order
_atom_site_calc_flag
_atom_site_refinement_flags_posn
_atom_site_refinement_flags_adp
Hg1 Hg 0.81878(2) 0.31186(2) 0.21028(2) 0.03162(3) Uani 1 1 d . .
Cl1 Cl 0.54712(8) 0.34643(6) 0.14838(5) 0.04287(14) Uani 1 1 d . .
Cl2 Cl 0.95213(9) 0.16246(5) 0.25856(5) 0.04078(14) Uani 1 1 d . .
C1 C 1.0881(3) 0.31220(16) 0.03200(18) 0.0347(5) Uani 1 1 d . .
H1 H 1.0439 0.2491 0.0254 0.042 Uiso 1 1 calc R U
C2 C 1.2096(3) 0.34357(19) -0.03139(17) 0.0359(5) Uani 1 1 d . .
H2 H 1.2469 0.3023 -0.0792 0.043 Uiso 1 1 calc R U
C3 C 1.2733(3) 0.43777(19) -0.02143(17) 0.0360(5) Uani 1 1 d . .
H3 H 1.3528 0.4616 -0.0635 0.043 Uiso 1 1 calc R U
C4 C 1.2176(3) 0.49622(17) 0.05172(16) 0.0311(4) Uani 1 1 d . .
H4 H 1.2606 0.5595 0.0598 0.037 Uiso 1 1 calc R U
C5 C 1.0971(3) 0.45988(15) 0.11316(14) 0.0253(4) Uani 1 1 d . .
C6 C 1.0372(3) 0.51705(15) 0.19601(15) 0.0257(4) Uani 1 1 d . .
C7 C 0.8000(3) 0.46513(16) 0.39838(15) 0.0276(4) Uani 1 1 d . .
C8 C 0.7721(3) 0.52387(16) 0.48617(15) 0.0273(4) Uani 1 1 d . .
C9 C 0.6794(3) 0.48683(18) 0.56012(16) 0.0321(5) Uani 1 1 d . .
H9 H 0.6326 0.4240 0.5569 0.039 Uiso 1 1 calc R U
C10 C 0.6576(3) 0.54507(18) 0.63916(17) 0.0351(5) Uani 1 1 d . .
H10 H 0.5932 0.5229 0.6894 0.042 Uiso 1 1 calc R U
C11 C 0.7333(3) 0.63692(18) 0.64187(16) 0.0344(5) Uani 1 1 d . .
H11 H 0.7231 0.6771 0.6946 0.041 Uiso 1 1 calc R U
C12 C 0.8249(4) 0.66787(18) 0.56427(19) 0.0380(6) Uani 1 1 d . .
H12 H 0.8753 0.7298 0.5662 0.046 Uiso 1 1 calc R U
C13 C 1.0934(3) 0.62116(17) 0.21096(18) 0.0360(5) Uani 1 1 d . .
H13A H 1.0010 0.6594 0.2347 0.054 Uiso 1 1 d R U
H13B H 1.1303 0.6485 0.1523 0.054 Uiso 1 1 d R U
H13C H 1.1848 0.6224 0.2555 0.054 Uiso 1 1 d R U
N1 N 1.0322(2) 0.36894(13) 0.10214(13) 0.0286(4) Uani 1 1 d . .
N2 N 0.9430(2) 0.46969(13) 0.25365(12) 0.0257(3) Uani 1 1 d . .
N3 N 0.8943(2) 0.51450(14) 0.33487(12) 0.0290(4) Uani 1 1 d . .
H3N H 0.9237 0.5744 0.3458 0.035 Uiso 1 1 calc R U
N4 N 0.8442(3) 0.61323(14) 0.48707(14) 0.0330(4) Uani 1 1 d . .
O1 O 0.7451(2) 0.38166(12) 0.38613(12) 0.0359(4) Uani 1 1 d . .

loop_
_atom_site_aniso_label
_atom_site_aniso_U_11
_atom_site_aniso_U_22
_atom_site_aniso_U_33
_atom_site_aniso_U_23
_atom_site_aniso_U_13
_atom_site_aniso_U_12
Hg1 0.03239(5) 0.03062(5) 0.03190(5) 0.00122(3) 0.00447(3) -0.00033(3)
Cl1 0.0349(3) 0.0505(3) 0.0431(3) 0.0045(3) -0.0042(3) 0.0008(3)
Cl2 0.0474(4) 0.0306(3) 0.0444(3) 0.0035(2) 0.0094(3) 0.0084(2)
C1 0.0448(14) 0.0266(10) 0.0327(12) -0.0024(9) 0.0087(10) 0.0018(9)
C2 0.0414(14) 0.0373(12) 0.0290(11) -0.0004(10) 0.0066(10) 0.0095(11)
C3 0.0330(12) 0.0423(13) 0.0328(11) 0.0069(10) 0.0077(9) 0.0021(10)
C4 0.0286(11) 0.0313(11) 0.0333(11) 0.0056(9) 0.0025(8) -0.0002(9)
C5 0.0247(10) 0.0255(9) 0.0256(9) 0.0032(7) -0.0008(7) 0.0034(7)
C6 0.0272(10) 0.0232(9) 0.0266(10) 0.0016(8) -0.0020(8) 0.0021(8)
C7 0.0264(10) 0.0288(10) 0.0276(10) -0.0028(8) -0.0012(8) 0.0040(8)
C8 0.0276(10) 0.0269(10) 0.0273(10) -0.0023(8) -0.0009(8) 0.0045(8)
C9 0.0331(12) 0.0327(11) 0.0305(11) -0.0013(9) 0.0018(9) -0.0010(9)
C10 0.0378(13) 0.0385(13) 0.0291(11) 0.0004(9) 0.0041(9) 0.0073(10)
C11 0.0408(13) 0.0318(11) 0.0305(11) -0.0057(9) 0.0028(9) 0.0088(10)
C12 0.0503(16) 0.0265(10) 0.0371(13) -0.0065(9) 0.0028(11) 0.0012(10)
C13 0.0461(14) 0.0256(10) 0.0364(12) -0.0012(9) 0.0034(10) -0.0038(10)
N1 0.0329(10) 0.0252(8) 0.0279(9) 0.0017(7) 0.0050(7) 0.0013(7)
N2 0.0277(9) 0.0254(8) 0.0240(8) -0.0010(7) 0.0023(7) 0.0038(7)
N3 0.0346(10) 0.0263(8) 0.0261(9) -0.0028(7) 0.0036(7) 0.0008(7)
N4 0.0414(11) 0.0264(9) 0.0312(9) -0.0041(7) 0.0058(8) -0.0011(8)
O1 0.0434(10) 0.0311(8) 0.0333(8) -0.0063(7) 0.0061(7) -0.0057(7)

loop_
_atom_type_symbol
_atom_type_description
_atom_type_scat_dispersion_real
_atom_type_scat_dispersion_imag
_atom_type_scat_source
C C 0.0033 0.0016 'International Tables Vol C Tables 4.2.6.8 and 6.1.1.4'
H H 0.0000 0.0000 'International Tables Vol C Tables 4.2.6.8 and 6.1.1.4'
Cl Cl 0.1484 0.1585 'International Tables Vol C Tables 4.2.6.8 and 6.1.1.4'
Hg Hg -2.3894 9.2266 'International Tables Vol C Tables 4.2.6.8 and 6.1.1.4'
N N 0.0061 0.0033 'International Tables Vol C Tables 4.2.6.8 and 6.1.1.4'
O O 0.0106 0.0060 'International Tables Vol C Tables 4.2.6.8 and 6.1.1.4'

loop_
_geom_angle_atom_site_label_1
_geom_angle_atom_site_label_2
_geom_angle_atom_site_label_3
_geom_angle
Cl1 Hg1 Cl2 132.52(3)
Cl1 Hg1 N1 109.77(5)
Cl2 Hg1 N1 98.30(5)
Cl1 Hg1 N2 106.60(5)
Cl2 Hg1 N2 119.75(5)
N1 Hg1 N2 66.17(6)
N1 C1 C2 122.8(2)
C3 C2 C1 118.1(2)
C2 C3 C4 119.4(2)
C3 C4 C5 119.5(2)
N1 C5 C4 121.1(2)
N1 C5 C6 116.49(18)
C4 C5 C6 122.4(2)
N2 C6 C5 115.63(19)
N2 C6 C13 123.8(2)
C5 C6 C13 120.54(19)
O1 C7 N3 124.1(2)
O1 C7 C8 123.8(2)
N3 C7 C8 112.14(19)
N4 C8 C9 123.4(2)
N4 C8 C7 115.1(2)
C9 C8 C7 121.5(2)
C8 C9 C10 118.6(2)
C11 C10 C9 118.7(2)
C10 C11 C12 118.6(2)
N4 C12 C11 123.2(2)
C1 N1 C5 119.1(2)
C1 N1 Hg1 121.69(16)
C5 N1 Hg1 119.21(14)
C6 N2 N3 119.05(18)
C6 N2 Hg1 120.97(14)
N3 N2 Hg1 119.41(13)
C7 N3 N2 120.30(18)
C12 N4 C8 117.4(2)

loop_
_geom_bond_atom_site_label_1
_geom_bond_atom_site_label_2
_geom_bond_distance
Hg1 Cl1 2.3696(9)
Hg1 Cl2 2.3853(8)
Hg1 N1 2.4188(19)
Hg1 N2 2.4348(19)
C1 N1 1.337(3)
C1 C2 1.389(3)
C2 C3 1.381(4)
C3 C4 1.382(3)
C4 C5 1.388(3)
C5 N1 1.346(3)
C5 C6 1.490(3)
C6 N2 1.284(3)
C6 C13 1.496(3)
C7 O1 1.225(3)
C7 N3 1.353(3)
C7 C8 1.498(3)
C8 N4 1.340(3)
C8 C9 1.380(3)
C9 C10 1.385(3)
C10 C11 1.384(4)
C11 C12 1.388(4)
C12 N4 1.334(3)
N2 N3 1.362(2)
